data_7013900
loop_
_publ_author_name
'Bruce, Michael I.'
'Ellis, Benjamin G.'
'Gaudio, Maryka'
'Lapinte, Claude'
'Melino, Giovanni'
'Paul, Fr\'ed\'eric'
'Skelton, Brian W.'
'Smith, Mark E.'
'Toupet, Loic'
'White, Allan H.'

_publ_section_title
;
 Preparation, structures and some reactions of novel diynyl complexes
 of iron and ruthenium.
;
_journal_issue 10
_journal_name_full 'Dalton transactions (Cambridge, England : 2003)'
_journal_page_first 1601
_journal_page_last 1609
_journal_paper_doi 10.1039/b316297b
_journal_year 2004
_chemical_formula_moiety 'C58 H54 Au1 P3 Ru1, C2 H4 Cl4'
_chemical_formula_sum 'C60 H58 Au Cl4 P3 Ru'
_chemical_formula_weight 1311.89
_space_group_IT_number 14
_symmetry_cell_setting monoclinic
_symmetry_space_group_name_Hall '-P 2yn'
_symmetry_space_group_name_H-M 'P 1 21/n 1'
_audit_creation_date 02-08-01
_audit_creation_method Xtal3.6
_cell_angle_alpha 90.00000
_cell_angle_beta 91.051(3)
_cell_angle_gamma 90.00000
_cell_formula_units_Z 4
_cell_length_a 17.414(2)
_cell_length_b 17.739(2)
_cell_length_c 17.806(2)
_cell_measurement_reflns_used 8192
_cell_measurement_temperature 150(2)
_cell_measurement_theta_max 35.5
_cell_measurement_theta_min 2.6
_cell_volume 5499.5(11)
_computing_cell_refinement 'Siemens SAINT (Siemens, 1995)'
_computing_data_collection 'Siemens SMART (Siemens, 1995)'
_computing_data_reduction 'xtal ADDREF SORTRF'
_computing_molecular_graphics xtal
_computing_publication_material 'xtal BONDLA CIFIO'
_computing_structure_refinement 'xtal CRYLSQ'
_computing_structure_solution xtal
_diffrn_ambient_temperature 150(2)
_diffrn_measured_fraction_theta_full 1.00
_diffrn_measured_fraction_theta_max 1.00
_diffrn_measurement_device_type
;
Bruker SMART CCD diffractometer
;
_diffrn_measurement_method '\w scans'
_diffrn_radiation_detector 'CCD area detector'
_diffrn_radiation_monochromator graphite
_diffrn_radiation_source 'sealed tube'
_diffrn_radiation_type 'Mo K\a'
_diffrn_radiation_wavelength .71073
_diffrn_reflns_av_R_equivalents .062
_diffrn_reflns_av_sigmaI/netI .145
_diffrn_reflns_limit_h_max 29
_diffrn_reflns_limit_h_min -29
_diffrn_reflns_limit_k_max 30
_diffrn_reflns_limit_k_min -30
_diffrn_reflns_limit_l_max 30
_diffrn_reflns_limit_l_min -30
_diffrn_reflns_number 115669
_diffrn_reflns_theta_full 37.6
_diffrn_reflns_theta_max 37.6
_diffrn_reflns_theta_min 1.62
_diffrn_standards_decay_% 0
_exptl_absorpt_coefficient_mu 3.259
_exptl_absorpt_correction_T_max .75
_exptl_absorpt_correction_T_min .65
_exptl_absorpt_correction_type multi-scan
_exptl_absorpt_process_details
;
SADABS; Sheldrick, 1996
;
_exptl_crystal_colour pale_yellow
_exptl_crystal_density_diffrn 1.584
_exptl_crystal_density_method 'not measured'
_exptl_crystal_description prism
_exptl_crystal_F_000 2616
_exptl_crystal_size_max .2
_exptl_crystal_size_mid .18
_exptl_crystal_size_min .14
_refine_diff_density_max 2.486
_refine_diff_density_min -1.057
_refine_ls_extinction_method none
_refine_ls_goodness_of_fit_all .976
_refine_ls_goodness_of_fit_ref 1.1
_refine_ls_hydrogen_treatment noref
_refine_ls_matrix_type atomblock
_refine_ls_number_constraints 0
_refine_ls_number_parameters 663
_refine_ls_number_reflns 17913
_refine_ls_number_restraints 0
_refine_ls_R_factor_all .089
_refine_ls_R_factor_gt .041
_refine_ls_shift/su_max .044
_refine_ls_shift/su_mean .002
_refine_ls_structure_factor_coef F
_refine_ls_weighting_scheme calc
_refine_ls_wR_factor_all .049
_refine_ls_wR_factor_ref .043
_reflns_d_resolution_high .582
_reflns_d_resolution_low 12.534
_reflns_Friedel_coverage 0
_reflns_limit_h_max 29
_reflns_limit_h_min 0
_reflns_limit_k_max 30
_reflns_limit_k_min 0
_reflns_limit_l_max 30
_reflns_limit_l_min -30
_reflns_number_gt 17913
_reflns_number_total 28997
_reflns_threshold_expression 'F    > 4.00 sig(F   )'
_cod_data_source_file b316297b.txt
_cod_data_source_block br903
_cod_original_sg_symbol_Hall -p_2yn
_cod_original_sg_symbol_H-M P_1_21/n_1
_cod_original_formula_sum 'C60 H58 Au1 Cl4 P3 Ru1'
_cod_database_code 7013900

loop_
_symmetry_equiv_pos_as_xyz
+x,+y,+z
1/2-x,1/2+y,1/2-z
-x,-y,-z
1/2+x,1/2-y,1/2+z

loop_
_atom_site_label
_atom_site_fract_x
_atom_site_fract_y
_atom_site_fract_z
_atom_site_U_iso_or_equiv
_atom_site_adp_type
_atom_site_calc_flag
_atom_site_calc_attached_atom
_atom_site_occupancy
_atom_site_disorder_assembly
_atom_site_disorder_group
Au .777952(7) -.021046(7) -.041501(7) .01881(5) Uani ? ? 1.00000 ? ?
Ru .646429(15) .304099(14) .216156(14) .01808(11) Uani ? ? 1.00000 ? ?
P1 .64541(5) .39261(5) .12473(4) .0196(4) Uani ? ? 1.00000 ? ?
C111 .61017(19) .48802(18) .14308(18) .0217(15) Uani ? ? 1.00000 ? ?
C112 .5970(2) .5411(2) .08526(19) .0269(17) Uani ? ? 1.00000 ? ?
C113 .5702(2) .6120(2) .1014(2) .0298(18) Uani ? ? 1.00000 ? ?
C114 .5544(2) .63276(19) .1747(2) .0272(17) Uani ? ? 1.00000 ? ?
C115 .5669(2) .5821(2) .2321(2) .0275(17) Uani ? ? 1.00000 ? ?
C116 .5943(2) .50929(18) .21594(18) .0222(15) Uani ? ? 1.00000 ? ?
C121 .7350(2) .4111(2) .07504(17) .0241(16) Uani ? ? 1.00000 ? ?
C122 .7695(2) .3538(2) .0340(2) .0300(18) Uani ? ? 1.00000 ? ?
C123 .8401(2) .3649(2) .0003(2) .037(2) Uani ? ? 1.00000 ? ?
C124 .8775(2) .4335(3) .0068(3) .043(2) Uani ? ? 1.00000 ? ?
C125 .8436(3) .4905(3) .0469(3) .050(3) Uani ? ? 1.00000 ? ?
C126 .7736(2) .4788(2) .0815(2) .035(2) Uani ? ? 1.00000 ? ?
C10 .5750(2) .3623(2) .05236(17) .0250(16) Uani ? ? 1.00000 ? ?
C20 .5004(2) .3459(2) .09485(18) .0278(17) Uani ? ? 1.00000 ? ?
P2 .52327(5) .28371(5) .17590(5) .0208(4) Uani ? ? 1.00000 ? ?
C211 .44540(19) .3026(2) .24102(18) .0226(15) Uani ? ? 1.00000 ? ?
C212 .4323(2) .3770(2) .2637(2) .0308(19) Uani ? ? 1.00000 ? ?
C213 .3771(2) .3929(2) .3173(2) .036(2) Uani ? ? 1.00000 ? ?
C214 .3344(2) .3348(3) .3479(2) .040(2) Uani ? ? 1.00000 ? ?
C215 .3462(2) .2619(2) .3257(2) .034(2) Uani ? ? 1.00000 ? ?
C216 .4015(2) .2462(2) .2720(2) .0265(17) Uani ? ? 1.00000 ? ?
C221 .4952(2) .1904(2) .1397(2) .0276(17) Uani ? ? 1.00000 ? ?
C222 .5395(2) .1274(2) .1550(2) .038(2) Uani ? ? 1.00000 ? ?
C223 .5207(3) .0579(2) .1242(3) .051(3) Uani ? ? 1.00000 ? ?
C224 .4550(3) .0508(3) .0783(3) .053(3) Uani ? ? 1.00000 ? ?
C225 .4098(2) .1113(3) .0651(3) .048(3) Uani ? ? 1.00000 ? ?
C226 .4284(2) .1822(2) .0946(2) .037(2) Uani ? ? 1.00000 ? ?
C1 .6776(2) .23268(19) .13592(18) .0233(15) Uani ? ? 1.00000 ? ?
C2 .6992(2) .18311(19) .09367(19) .0242(16) Uani ? ? 1.00000 ? ?
C3 .72107(19) .12181(18) .05162(18) .0224(15) Uani ? ? 1.00000 ? ?
C4 .7400(2) .06748(19) .01584(18) .0233(16) Uani ? ? 1.00000 ? ?
P .82221(5) -.11802(4) -.11140(5) .0184(4) Uani ? ? 1.00000 ? ?
C11 .92497(18) -.13665(18) -.09790(17) .0215(15) Uani ? ? 1.00000 ? ?
C12 .9548(2) -.2085(2) -.1087(2) .035(2) Uani ? ? 1.00000 ? ?
C13 1.0320(2) -.2226(2) -.0952(3) .041(2) Uani ? ? 1.00000 ? ?
C14 1.0799(2) -.1658(2) -.0693(2) .034(2) Uani ? ? 1.00000 ? ?
C15 1.0503(2) -.0944(2) -.0592(2) .0293(18) Uani ? ? 1.00000 ? ?
C16 .9733(2) -.07937(19) -.07328(18) .0234(16) Uani ? ? 1.00000 ? ?
C21 .77795(18) -.20870(17) -.09388(18) .0198(14) Uani ? ? 1.00000 ? ?
C22 .7626(2) -.2284(2) -.0203(2) .0308(18) Uani ? ? 1.00000 ? ?
C23 .7336(2) -.2991(2) -.0037(2) .037(2) Uani ? ? 1.00000 ? ?
C24 .7191(2) -.3505(2) -.0607(2) .037(2) Uani ? ? 1.00000 ? ?
C25 .7342(2) -.3317(2) -.1346(2) .0308(18) Uani ? ? 1.00000 ? ?
C26 .7634(2) -.2611(2) -.1511(2) .0250(16) Uani ? ? 1.00000 ? ?
C31 .8070(2) -.09860(17) -.21038(17) .0217(15) Uani ? ? 1.00000 ? ?
C32 .7356(2) -.0714(2) -.2334(2) .038(2) Uani ? ? 1.00000 ? ?
C33 .7225(3) -.0509(3) -.3082(2) .047(3) Uani ? ? 1.00000 ? ?
C34 .7804(3) -.0562(3) -.3588(2) .045(2) Uani ? ? 1.00000 ? ?
C35 .8516(3) -.0814(4) -.3361(2) .060(3) Uani ? ? 1.00000 ? ?
C36 .8643(2) -.1025(3) -.2616(2) .045(2) Uani ? ? 1.00000 ? ?
C101 .7575(2) .2935(2) .2785(2) .0260(16) Uani ? ? 1.00000 ? ?
C1011 .8335(2) .2872(2) .2417(2) .037(2) Uani ? ? 1.00000 ? ?
C102 .7218(2) .3610(2) .30450(19) .0281(17) Uani ? ? 1.00000 ? ?
C1021 .7603(2) .4371(2) .3035(2) .042(2) Uani ? ? 1.00000 ? ?
C103 .6516(2) .3421(2) .33869(18) .0277(17) Uani ? ? 1.00000 ? ?
C1031 .6007(3) .3923(3) .3833(2) .045(2) Uani ? ? 1.00000 ? ?
C104 .6436(2) .2621(2) .33555(18) .0276(17) Uani ? ? 1.00000 ? ?
C1041 .5819(2) .2176(3) .3738(2) .042(2) Uani ? ? 1.00000 ? ?
C105 .7086(2) .2314(2) .29974(19) .0265(17) Uani ? ? 1.00000 ? ?
C1051 .7274(2) .1495(2) .2892(2) .034(2) Uani ? ? 1.00000 ? ?
Cl11 .63232(11) .24153(11) -.11348(11) .0507(11) Uani ? ? .6094(14) ? ?
Cl12 .48901(14) .15645(13) -.11318(15) .0722(15) Uani ? ? .6094(14) ? ?
C01 .5828(5) .1639(5) -.0743(5) .054(5) Uani ? ? .6094(14) ? ?
Cl11' .6250(5) .1454(6) -.2001(4) .200(8) Uani ? ? .3906(14) ? ?
Cl12' .5248(4) .1863(3) -.0794(3) .118(4) Uani ? ? .3906(14) ? ?
C01' .6171(13) .1756(13) -.1137(12) .117(7) Uiso ? ? .3906(14) ? ?
Cl21 .50366(16) -.03945(14) -.32635(16) .0771(16) Uani ? ? .6094(14) ? ?
Cl22 .56898(15) .09197(13) -.39207(19) .0854(18) Uani ? ? .6094(14) ? ?
C02 .4942(9) .0597(9) -.3043(9) .130(5) Uiso ? ? .6094(14) ? ?
Cl21' .4841(6) .0007(4) -.2977(6) .204(9) Uani ? ? .3906(14) ? ?
Cl22' .5805(4) .1064(3) -.2975(5) .161(6) Uani ? ? .3906(14) ? ?
C02' .4924(8) .0719(8) -.3382(8) .060(3) Uiso ? ? .3906(14) ? ?
H112 .60852 .52748 .03447 .03400 Uiso ? ? 1.00000 ? ?
H113 .56205 .64770 .06092 .03700 Uiso ? ? 1.00000 ? ?
H114 .53534 .68243 .18522 .03300 Uiso ? ? 1.00000 ? ?
H115 .55650 .59581 .28295 .03300 Uiso ? ? 1.00000 ? ?
H116 .60208 .47423 .25620 .02700 Uiso ? ? 1.00000 ? ?
H122 .74224 .30642 .02715 .03800 Uiso ? ? 1.00000 ? ?
H123 .86280 .32357 -.02785 .04700 Uiso ? ? 1.00000 ? ?
H124 .92723 .44023 -.01579 .05300 Uiso ? ? 1.00000 ? ?
H125 .86855 .53936 .05120 .06200 Uiso ? ? 1.00000 ? ?
H126 .75136 .51996 .10879 .04500 Uiso ? ? 1.00000 ? ?
H10a .56812 .40105 .01601 .03100 Uiso ? ? 1.00000 ? ?
H10b .59253 .31781 .02844 .03100 Uiso ? ? 1.00000 ? ?
H20a .46363 .32384 .06193 .03600 Uiso ? ? 1.00000 ? ?
H20b .47949 .39364 .11236 .03600 Uiso ? ? 1.00000 ? ?
H212 .46163 .41781 .24123 .03800 Uiso ? ? 1.00000 ? ?
H213 .36959 .44399 .33294 .04500 Uiso ? ? 1.00000 ? ?
H214 .29519 .34671 .38410 .04800 Uiso ? ? 1.00000 ? ?
H215 .31757 .22112 .34672 .04000 Uiso ? ? 1.00000 ? ?
H216 .40869 .19510 .25568 .03200 Uiso ? ? 1.00000 ? ?
H222 .58453 .13185 .18624 .04700 Uiso ? ? 1.00000 ? ?
H223 .55338 .01523 .13408 .06100 Uiso ? ? 1.00000 ? ?
H224 .44281 .00286 .05636 .06700 Uiso ? ? 1.00000 ? ?
H225 .36492 .10707 .03221 .05900 Uiso ? ? 1.00000 ? ?
H226 .39598 .22500 .08535 .04700 Uiso ? ? 1.00000 ? ?
H12 .92105 -.24805 -.12512 .04400 Uiso ? ? 1.00000 ? ?
H13 1.05203 -.27308 -.10384 .04900 Uiso ? ? 1.00000 ? ?
H14 1.13330 -.17693 -.05577 .04300 Uiso ? ? 1.00000 ? ?
H15 1.08289 -.05345 -.04203 .03600 Uiso ? ? 1.00000 ? ?
H16 .95397 -.02924 -.06684 .02900 Uiso ? ? 1.00000 ? ?
H22 .77144 -.19232 .01989 .03600 Uiso ? ? 1.00000 ? ?
H23 .72357 -.31233 .04647 .04500 Uiso ? ? 1.00000 ? ?
H24 .69842 -.39863 -.04880 .04800 Uiso ? ? 1.00000 ? ?
H25 .72381 -.36705 -.17460 .03600 Uiso ? ? 1.00000 ? ?
H26 .77408 -.24813 -.20204 .03100 Uiso ? ? 1.00000 ? ?
H32 .69462 -.06650 -.19799 .04700 Uiso ? ? 1.00000 ? ?
H33 .67179 -.03424 -.32474 .05600 Uiso ? ? 1.00000 ? ?
H34 .76954 -.04303 -.41006 .05400 Uiso ? ? 1.00000 ? ?
H35 .89151 -.08357 -.37184 .07200 Uiso ? ? 1.00000 ? ?
H36 .91532 -.12091 -.24578 .05400 Uiso ? ? 1.00000 ? ?
H1011a .85358 .33489 .22663 .05500 Uiso ? ? 1.00000 ? ?
H1011b .83175 .25486 .19833 .05500 Uiso ? ? 1.00000 ? ?
H1011c .87081 .26702 .27606 .05500 Uiso ? ? 1.00000 ? ?
H1021a .72460 .47642 .29299 .06300 Uiso ? ? 1.00000 ? ?
H1021b .79998 .43870 .26702 .06300 Uiso ? ? 1.00000 ? ?
H1021c .78328 .44757 .35170 .06300 Uiso ? ? 1.00000 ? ?
H1031a .55310 .40019 .35725 .06900 Uiso ? ? 1.00000 ? ?
H1031b .62489 .44047 .39098 .06900 Uiso ? ? 1.00000 ? ?
H1031c .59118 .37067 .43098 .06900 Uiso ? ? 1.00000 ? ?
H1041a .53426 .24465 .36962 .06300 Uiso ? ? 1.00000 ? ?
H1041b .59479 .21196 .42573 .06300 Uiso ? ? 1.00000 ? ?
H1041c .57631 .16878 .35163 .06300 Uiso ? ? 1.00000 ? ?
H1051a .76153 .13329 .32848 .05100 Uiso ? ? 1.00000 ? ?
H1051b .75191 .14263 .24220 .05100 Uiso ? ? 1.00000 ? ?
H1051c .68166 .11956 .29064 .05100 Uiso ? ? 1.00000 ? ?
H01a .61183 .11867 -.08573 .07200 Uiso ? ? .6094(14) ? ?
H01b .58236 .16965 -.02161 .07200 Uiso ? ? .6094(14) ? ?
H02a .44358 .08135 -.31063 .31700 Uiso ? ? .6094(14) ? ?
H02b .51303 .07508 -.25516 .31700 Uiso ? ? .6094(14) ? ?
H01'a .64523 .13713 -.08451 .16300 Uiso ? ? .3906(14) ? ?
H01'b .64594 .22027 -.11149 .16300 Uiso ? ? .3906(14) ? ?
H02'a .45525 .11024 -.32277 .07100 Uiso ? ? .3906(14) ? ?
H02'b .49844 .06884 -.38607 .07100 Uiso ? ? .3906(14) ? ?

loop_
_atom_site_aniso_label
_atom_site_aniso_U_11
_atom_site_aniso_U_22
_atom_site_aniso_U_33
_atom_site_aniso_U_12
_atom_site_aniso_U_13
_atom_site_aniso_U_23
Au .01977(5) .01808(5) .01861(5) -.00013(5) .00139(4) -.00456(5)
Ru .02094(12) .01858(11) .01469(11) .00305(9) -.00024(9) -.00289(9)
P1 .0209(4) .0233(4) .0148(3) .0000(3) .0006(3) -.0022(3)
C111 .0209(15) .0257(16) .0186(14) -.0010(12) .0006(11) .0009(12)
C112 .035(2) .0271(16) .0186(15) -.0006(14) .0013(14) .0027(13)
C113 .032(2) .0297(18) .0278(18) .0018(15) -.0049(15) .0093(14)
C114 .0246(17) .0222(16) .0348(19) .0022(13) -.0002(14) .0039(14)
C115 .033(2) .0241(16) .0255(17) .0029(14) .0040(14) -.0012(13)
C116 .0238(16) .0240(16) .0190(14) .0013(12) .0018(12) .0024(12)
C121 .0263(17) .0306(17) .0154(14) -.0019(13) .0010(12) -.0007(13)
C122 .031(2) .0300(18) .0295(18) .0053(15) .0085(15) .0014(15)
C123 .033(2) .049(2) .0284(19) .0078(18) .0088(16) .0025(17)
C124 .024(2) .058(3) .048(3) -.0045(18) .0093(17) .002(2)
C125 .034(2) .057(3) .059(3) -.018(2) .013(2) -.013(2)
C126 .0275(18) .041(2) .038(2) -.0041(17) .0042(15) -.0138(18)
C10 .0290(18) .0312(17) .0147(14) -.0022(14) -.0013(12) -.0015(12)
C20 .0260(17) .038(2) .0194(15) -.0063(15) -.0055(13) .0034(14)
P2 .0212(4) .0236(4) .0178(4) -.0016(3) .0011(3) -.0024(3)
C211 .0215(15) .0277(16) .0187(14) .0017(13) .0003(12) -.0002(12)
C212 .0284(19) .0302(18) .034(2) .0013(15) .0008(15) -.0066(15)
C213 .030(2) .034(2) .043(2) .0033(16) .0044(17) -.0145(17)
C214 .037(2) .051(2) .033(2) .0034(19) .0118(17) -.0117(19)
C215 .035(2) .041(2) .0253(17) -.0020(17) .0069(15) -.0003(16)
C216 .0312(18) .0239(16) .0246(16) .0013(14) .0020(14) -.0006(13)
C221 .0268(17) .0298(17) .0263(17) -.0082(14) .0088(14) -.0091(14)
C222 .038(2) .029(2) .048(2) -.0071(16) .0081(19) -.0075(17)
C223 .048(3) .027(2) .080(4) -.0047(18) .016(2) -.013(2)
C224 .049(3) .039(2) .073(3) -.020(2) .021(2) -.025(2)
C225 .031(2) .053(3) .059(3) -.017(2) .013(2) -.030(2)
C226 .029(2) .041(2) .043(2) -.0094(16) .0078(17) -.0171(18)
C1 .0249(16) .0249(16) .0200(15) .0008(13) .0012(12) -.0009(12)
C2 .0267(17) .0236(16) .0224(16) .0017(13) .0001(13) -.0033(12)
C3 .0216(15) .0234(15) .0222(16) .0010(13) .0007(12) -.0022(12)
C4 .0242(16) .0231(15) .0227(16) -.0003(13) .0033(13) -.0033(12)
P .0197(4) .0178(4) .0177(4) -.0010(3) .0005(3) -.0031(3)
C11 .0215(16) .0244(15) .0185(14) -.0019(12) .0005(12) -.0016(12)
C12 .0241(18) .0278(18) .053(2) .0015(14) -.0043(17) -.0046(17)
C13 .024(2) .035(2) .063(3) .0076(16) -.0049(18) -.001(2)
C14 .0178(16) .048(2) .037(2) .0006(15) -.0041(14) .0066(18)
C15 .0219(17) .042(2) .0239(17) -.0067(15) -.0005(13) -.0013(15)
C16 .0241(16) .0243(16) .0218(15) -.0026(13) .0008(12) -.0046(12)
C21 .0168(14) .0186(14) .0241(15) -.0008(11) .0007(12) -.0017(12)
C22 .032(2) .036(2) .0245(17) -.0112(16) -.0023(14) -.0042(15)
C23 .045(2) .038(2) .029(2) -.0124(18) -.0009(17) .0086(17)
C24 .036(2) .0293(19) .045(2) -.0101(16) -.0042(18) .0093(17)
C25 .0297(19) .0238(17) .039(2) -.0043(14) -.0021(15) -.0064(15)
C26 .0233(16) .0256(16) .0262(16) -.0010(13) -.0008(13) -.0037(13)
C31 .0279(17) .0189(14) .0182(14) -.0037(12) -.0022(12) -.0025(11)
C32 .036(2) .048(2) .030(2) .0096(18) -.0021(16) .0012(18)
C33 .046(3) .054(3) .039(2) .008(2) -.016(2) .005(2)
C34 .058(3) .052(3) .024(2) -.012(2) -.0089(19) .0075(18)
C35 .045(3) .110(5) .026(2) .013(3) .009(2) .013(3)
C36 .032(2) .079(3) .0225(18) .011(2) .0045(16) .007(2)
C101 .0284(18) .0257(16) .0236(16) .0077(13) -.0058(13) -.0022(13)
C1011 .026(2) .039(2) .044(2) .0019(16) -.0027(17) -.0005(18)
C102 .037(2) .0240(16) .0224(16) .0073(14) -.0113(14) -.0041(13)
C1021 .043(2) .034(2) .047(2) .0014(18) -.021(2) -.0071(18)
C103 .0330(19) .0350(18) .0147(14) .0133(15) -.0076(13) -.0048(13)
C1031 .059(3) .060(3) .0155(16) .031(2) -.0041(17) -.0100(17)
C104 .0321(19) .0331(18) .0173(15) .0021(15) -.0021(13) .0031(13)
C1041 .040(2) .058(3) .029(2) .001(2) .0026(17) .015(2)
C105 .0319(19) .0251(16) .0222(16) .0044(14) -.0047(14) .0012(13)
C1051 .039(2) .0248(17) .037(2) .0071(15) -.0069(17) .0023(15)
Cl11 .0518(11) .0432(10) .0571(12) -.0019(8) .0011(9) -.0026(9)
Cl12 .0655(14) .0586(13) .0910(17) -.0124(11) -.0368(13) .0272(12)
C01 .047(4) .051(5) .064(5) .007(4) -.023(4) .020(4)
Cl11' .163(7) .341(12) .096(4) -.121(8) .017(4) -.015(6)
Cl12' .148(5) .094(4) .113(4) .031(3) .032(4) -.001(3)
Cl21 .0812(18) .0698(15) .0801(17) -.0211(13) -.0045(14) .0225(13)
Cl22 .0637(15) .0460(12) .147(3) .0024(11) .0171(16) .0073(15)
Cl21' .202(9) .124(5) .284(12) .002(6) -.026(8) .102(7)
Cl22' .146(6) .055(3) .281(9) -.026(3) .043(6) .011(4)

loop_
_atom_type_symbol
_atom_type_description
_atom_type_oxidation_number
_atom_type_number_in_cell
_atom_type_scat_dispersion_real
_atom_type_scat_dispersion_imag
_atom_type_scat_source
C ? 0 240 .002 .002 'Int Tables Vol IV Tables 2.2B and 2.3.1'
H ? 0 232 0 0 'Int Tables Vol IV Tables 2.2B and 2.3.1'
Au ? 0 4 -2.688 8.798 'Int Tables Vol IV Tables 2.2B and 2.3.1'
Cl ? 0 16 .132 .159 'Int Tables Vol IV Tables 2.2B and 2.3.1'
P ? 0 12 .09 .095 'Int Tables Vol IV Tables 2.2B and 2.3.1'
Ru ? 0 4 -1.42 .836 'Int Tables Vol IV Tables 2.2B and 2.3.1'

loop_
_diffrn_attenuator_code
_diffrn_attenuator_scale
? ?

loop_
_geom_angle_atom_site_label_1
_geom_angle_atom_site_label_2
_geom_angle_atom_site_label_3
_geom_angle_site_symmetry_1
_geom_angle_site_symmetry_2
_geom_angle_site_symmetry_3
_geom_angle
_geom_angle_publ_flag
C4 Au P . . . 177.26(12) ?
P1 Ru P2 . . . 83.62(3) ?
P1 Ru C1 . . . 85.64(10) ?
P1 Ru C101 . . . 114.45(9) ?
P1 Ru C102 . . . 100.79(9) ?
P1 Ru C103 . . . 118.83(9) ?
P1 Ru C104 . . . 155.29(10) ?
P1 Ru C105 . . . 151.36(9) ?
P2 Ru C1 . . . 86.59(10) ?
P2 Ru C101 . . . 161.90(9) ?
P2 Ru C102 . . . 144.97(9) ?
P2 Ru C103 . . . 111.60(9) ?
P2 Ru C104 . . . 101.99(9) ?
P2 Ru C105 . . . 124.05(10) ?
C1 Ru C101 . . . 93.36(13) ?
C1 Ru C102 . . . 128.23(13) ?
C1 Ru C103 . . . 150.04(13) ?
C1 Ru C104 . . . 118.48(13) ?
C1 Ru C105 . . . 88.61(13) ?
C101 Ru C102 . . . 37.14(13) ?
C101 Ru C103 . . . 61.87(13) ?
C101 Ru C104 . . . 62.25(13) ?
C101 Ru C105 . . . 37.92(13) ?
C102 Ru C103 . . . 36.23(13) ?
C102 Ru C104 . . . 61.00(13) ?
C102 Ru C105 . . . 61.80(12) ?
C103 Ru C104 . . . 36.68(13) ?
C103 Ru C105 . . . 61.57(13) ?
C104 Ru C105 . . . 36.81(13) ?
Ru P1 C111 . . . 120.75(11) ?
Ru P1 C121 . . . 118.36(11) ?
Ru P1 C10 . . . 107.28(11) ?
C111 P1 C121 . . . 102.22(15) ?
C111 P1 C10 . . . 100.01(15) ?
C121 P1 C10 . . . 105.95(15) ?
P1 C111 C112 . . . 122.5(2) ?
P1 C111 C116 . . . 119.5(2) ?
C112 C111 C116 . . . 118.0(3) ?
C111 C112 C113 . . . 120.6(3) ?
C111 C112 H112 . . . 119.0 ?
C113 C112 H112 . . . 120.3 ?
C112 C113 C114 . . . 120.9(3) ?
C112 C113 H113 . . . 119.2 ?
C114 C113 H113 . . . 119.9 ?
C113 C114 C115 . . . 119.6(3) ?
C113 C114 H114 . . . 120.1 ?
C115 C114 H114 . . . 120.3 ?
C114 C115 C116 . . . 119.8(3) ?
C114 C115 H115 . . . 120.5 ?
C116 C115 H115 . . . 119.7 ?
C111 C116 C115 . . . 121.0(3) ?
C111 C116 H116 . . . 119.8 ?
C115 C116 H116 . . . 119.2 ?
P1 C121 C122 . . . 120.1(3) ?
P1 C121 C126 . . . 122.1(3) ?
C122 C121 C126 . . . 117.6(3) ?
C121 C122 C123 . . . 121.1(3) ?
C121 C122 H122 . . . 118.8 ?
C123 C122 H122 . . . 120.0 ?
C122 C123 C124 . . . 120.4(4) ?
C122 C123 H123 . . . 119.0 ?
C124 C123 H123 . . . 120.6 ?
C123 C124 C125 . . . 118.9(4) ?
C123 C124 H124 . . . 119.7 ?
C125 C124 H124 . . . 121.3 ?
C124 C125 C126 . . . 120.6(4) ?
C124 C125 H125 . . . 120.0 ?
C126 C125 H125 . . . 119.4 ?
C121 C126 C125 . . . 121.4(4) ?
C121 C126 H126 . . . 120.2 ?
C125 C126 H126 . . . 118.3 ?
P1 C10 C20 . . . 105.5(2) ?
P1 C10 H10a . . . 109.8 ?
P1 C10 H10b . . . 110.0 ?
C20 C10 H10a . . . 111.9 ?
C20 C10 H10b . . . 110.1 ?
H10a C10 H10b . . . 109.5 ?
C10 C20 P2 . . . 108.9(2) ?
C10 C20 H20a . . . 109.9 ?
C10 C20 H20b . . . 108.4 ?
P2 C20 H20a . . . 111.8 ?
P2 C20 H20b . . . 110.1 ?
H20a C20 H20b . . . 107.7 ?
Ru P2 C20 . . . 109.77(12) ?
Ru P2 C211 . . . 118.40(11) ?
Ru P2 C221 . . . 119.75(12) ?
C20 P2 C211 . . . 103.48(15) ?
C20 P2 C221 . . . 102.14(16) ?
C211 P2 C221 . . . 101.04(16) ?
P2 C211 C212 . . . 118.8(3) ?
P2 C211 C216 . . . 122.9(3) ?
C212 C211 C216 . . . 118.3(3) ?
C211 C212 C213 . . . 120.3(3) ?
C211 C212 H212 . . . 119.5 ?
C213 C212 H212 . . . 120.2 ?
C212 C213 C214 . . . 119.9(4) ?
C212 C213 H213 . . . 119.3 ?
C214 C213 H213 . . . 120.8 ?
C213 C214 C215 . . . 120.4(4) ?
C213 C214 H214 . . . 119.2 ?
C215 C214 H214 . . . 120.4 ?
C214 C215 C216 . . . 119.6(4) ?
C214 C215 H215 . . . 121.3 ?
C216 C215 H215 . . . 119.1 ?
C211 C216 C215 . . . 121.5(3) ?
C211 C216 H216 . . . 119.1 ?
C215 C216 H216 . . . 119.4 ?
P2 C221 C222 . . . 120.9(3) ?
P2 C221 C226 . . . 120.3(3) ?
C222 C221 C226 . . . 118.8(3) ?
C221 C222 C223 . . . 120.9(4) ?
C221 C222 H222 . . . 119.8 ?
C223 C222 H222 . . . 119.3 ?
C222 C223 C224 . . . 119.8(4) ?
C222 C223 H223 . . . 119.5 ?
C224 C223 H223 . . . 120.7 ?
C223 C224 C225 . . . 119.8(4) ?
C223 C224 H224 . . . 119.4 ?
C225 C224 H224 . . . 120.7 ?
C224 C225 C226 . . . 121.4(4) ?
C224 C225 H225 . . . 120.2 ?
C226 C225 H225 . . . 118.3 ?
C221 C226 C225 . . . 119.3(4) ?
C221 C226 H226 . . . 119.6 ?
C225 C226 H226 . . . 121.1 ?
Ru C1 C2 . . . 172.2(3) ?
C1 C2 C3 . . . 174.0(4) ?
C2 C3 C4 . . . 179.0(3) ?
Au C4 C3 . . . 176.5(3) ?
Au P C11 . . . 113.97(11) ?
Au P C21 . . . 115.40(11) ?
Au P C31 . . . 110.17(11) ?
C11 P C21 . . . 103.58(14) ?
C11 P C31 . . . 106.70(15) ?
C21 P C31 . . . 106.32(15) ?
P C11 C12 . . . 120.9(3) ?
P C11 C16 . . . 119.7(2) ?
C12 C11 C16 . . . 119.3(3) ?
C11 C12 C13 . . . 120.5(3) ?
C11 C12 H12 . . . 119.0 ?
C13 C12 H12 . . . 120.6 ?
C12 C13 C14 . . . 120.2(4) ?
C12 C13 H13 . . . 119.3 ?
C14 C13 H13 . . . 120.5 ?
C13 C14 C15 . . . 119.2(3) ?
C13 C14 H14 . . . 120.0 ?
C15 C14 H14 . . . 120.6 ?
C14 C15 C16 . . . 121.0(3) ?
C14 C15 H15 . . . 120.8 ?
C16 C15 H15 . . . 118.2 ?
C11 C16 C15 . . . 119.8(3) ?
C11 C16 H16 . . . 120.4 ?
C15 C16 H16 . . . 119.8 ?
P C21 C22 . . . 118.4(3) ?
P C21 C26 . . . 122.4(2) ?
C22 C21 C26 . . . 119.0(3) ?
C21 C22 C23 . . . 120.5(3) ?
C21 C22 H22 . . . 120.1 ?
C23 C22 H22 . . . 119.5 ?
C22 C23 C24 . . . 120.1(4) ?
C22 C23 H23 . . . 120.2 ?
C24 C23 H23 . . . 119.7 ?
C23 C24 C25 . . . 120.1(4) ?
C23 C24 H24 . . . 119.5 ?
C25 C24 H24 . . . 120.3 ?
C24 C25 C26 . . . 119.6(3) ?
C24 C25 H25 . . . 120.6 ?
C26 C25 H25 . . . 119.7 ?
C21 C26 C25 . . . 120.6(3) ?
C21 C26 H26 . . . 119.6 ?
C25 C26 H26 . . . 119.8 ?
P C31 C32 . . . 117.9(3) ?
P C31 C36 . . . 123.0(3) ?
C32 C31 C36 . . . 118.8(3) ?
C31 C32 C33 . . . 120.2(4) ?
C31 C32 H32 . . . 120.5 ?
C33 C32 H32 . . . 119.4 ?
C32 C33 C34 . . . 120.1(4) ?
C32 C33 H33 . . . 120.0 ?
C34 C33 H33 . . . 119.9 ?
C33 C34 C35 . . . 120.1(4) ?
C33 C34 H34 . . . 118.4 ?
C35 C34 H34 . . . 121.5 ?
C34 C35 C36 . . . 119.7(4) ?
C34 C35 H35 . . . 118.9 ?
C36 C35 H35 . . . 121.4 ?
C31 C36 C35 . . . 121.2(4) ?
C31 C36 H36 . . . 119.5 ?
C35 C36 H36 . . . 119.3 ?
Ru C101 C1011 . . . 124.0(3) ?
Ru C101 C102 . . . 73.2(2) ?
Ru C101 C105 . . . 71.6(2) ?
C1011 C101 C102 . . . 126.8(3) ?
C1011 C101 C105 . . . 126.1(3) ?
C102 C101 C105 . . . 106.9(3) ?
C101 C1011 H1011a . . . 112.9 ?
C101 C1011 H1011b . . . 112.4 ?
C101 C1011 H1011c . . . 110.2 ?
H1011a C1011 H1011b . . . 108.0 ?
H1011a C1011 H1011c . . . 105.4 ?
H1011b C1011 H1011c . . . 107.6 ?
Ru C102 C101 . . . 69.6(2) ?
Ru C102 C1021 . . . 130.0(3) ?
Ru C102 C103 . . . 72.5(2) ?
C101 C102 C1021 . . . 123.4(3) ?
C101 C102 C103 . . . 109.0(3) ?
C1021 C102 C103 . . . 127.2(3) ?
C102 C1021 H1021a . . . 111.7 ?
C102 C1021 H1021b . . . 111.2 ?
C102 C1021 H1021c . . . 110.0 ?
H1021a C1021 H1021b . . . 108.7 ?
H1021a C1021 H1021c . . . 107.1 ?
H1021b C1021 H1021c . . . 107.9 ?
Ru C103 C102 . . . 71.24(19) ?
Ru C103 C1031 . . . 132.1(3) ?
Ru C103 C104 . . . 70.53(18) ?
C102 C103 C1031 . . . 127.8(3) ?
C102 C103 C104 . . . 107.6(3) ?
C1031 C103 C104 . . . 123.7(3) ?
C103 C1031 H1031a . . . 110.3 ?
C103 C1031 H1031b . . . 110.0 ?
C103 C1031 H1031c . . . 110.4 ?
H1031a C1031 H1031b . . . 108.3 ?
H1031a C1031 H1031c . . . 109.3 ?
H1031b C1031 H1031c . . . 108.4 ?
Ru C104 C103 . . . 72.79(19) ?
Ru C104 C1041 . . . 128.9(3) ?
Ru C104 C105 . . . 70.81(19) ?
C103 C104 C1041 . . . 124.9(3) ?
C103 C104 C105 . . . 108.7(3) ?
C1041 C104 C105 . . . 125.8(3) ?
C104 C1041 H1041a . . . 109.1 ?
C104 C1041 H1041b . . . 109.6 ?
C104 C1041 H1041c . . . 110.8 ?
H1041a C1041 H1041b . . . 108.4 ?
H1041a C1041 H1041c . . . 109.9 ?
H1041b C1041 H1041c . . . 108.9 ?
Ru C105 C101 . . . 70.5(2) ?
Ru C105 C104 . . . 72.4(2) ?
Ru C105 C1051 . . . 125.4(2) ?
C101 C105 C104 . . . 107.7(3) ?
C101 C105 C1051 . . . 125.0(3) ?
C104 C105 C1051 . . . 127.2(3) ?
C105 C1051 H1051a . . . 109.6 ?
C105 C1051 H1051b . . . 109.6 ?
C105 C1051 H1051c . . . 110.5 ?
H1051a C1051 H1051b . . . 108.8 ?
H1051a C1051 H1051c . . . 108.7 ?
H1051b C1051 H1051c . . . 109.7 ?
Cl11 C01 Cl12 . . . 110.9(4) ?
Cl11 C01 H01a . . . 107.4(6) ?
Cl11 C01 H01b . . . 108.7(6) ?
Cl12 C01 H01a . . . 109.7(6) ?
Cl12 C01 H01b . . . 112.0(6) ?
H01a C01 H01b . . . 108.1(8) ?
Cl11' C01' Cl12' . . . 117.4(13) ?
Cl11' C01' H01'a . . . 102.7(17) ?
Cl11' C01' H01'b . . . 105.1(18) ?
Cl12' C01' H01'a . . . 110.2(17) ?
Cl12' C01' H01'b . . . 113.0(18) ?
H01'a C01' H01'b . . . 108(2) ?
Cl21 C02 Cl22 . . . 92.4(7) ?
Cl21 C02 H02a . . . 116.6(12) ?
Cl21 C02 H02b . . . 116.0(12) ?
Cl22 C02 H02a . . . 112.1(11) ?
Cl22 C02 H02b . . . 112.7(12) ?
H02a C02 H02b . . . 106.8(15) ?
Cl21' C02' Cl22' . . . 100.7(9) ?
Cl21' C02' H02'a . . . 112.9(12) ?
Cl21' C02' H02'b . . . 116.7(13) ?
Cl22' C02' H02'a . . . 102.3(10) ?
Cl22' C02' H02'b . . . 107.5(12) ?
H02'a C02' H02'b . . . 114.5(15) ?

loop_
_geom_bond_atom_site_label_1
_geom_bond_atom_site_label_2
_geom_bond_site_symmetry_1
_geom_bond_site_symmetry_2
_geom_bond_distance
_geom_bond_publ_flag
Au C4 . . 1.992(3) ?
Au P . . 2.2666(8) ?
Ru P1 . . 2.2616(9) ?
Ru P2 . . 2.2777(9) ?
Ru C1 . . 1.992(3) ?
Ru C101 . . 2.220(3) ?
Ru C102 . . 2.267(4) ?
Ru C103 . . 2.284(3) ?
Ru C104 . . 2.254(3) ?
Ru C105 . . 2.234(3) ?
P1 C111 . . 1.832(3) ?
P1 C121 . . 1.836(3) ?
P1 C10 . . 1.842(3) ?
C111 C112 . . 1.411(5) ?
C111 C116 . . 1.384(5) ?
C112 C113 . . 1.374(5) ?
C112 H112 . . .961 ?
C113 C114 . . 1.388(5) ?
C113 H113 . . .968 ?
C114 C115 . . 1.375(5) ?
C114 H114 . . .961 ?
C115 C116 . . 1.409(5) ?
C115 H115 . . .958 ?
C116 H116 . . .957 ?
C121 C122 . . 1.393(5) ?
C121 C126 . . 1.381(5) ?
C122 C123 . . 1.392(5) ?
C122 H122 . . .972 ?
C123 C124 . . 1.385(6) ?
C123 H123 . . .975 ?
C124 C125 . . 1.376(7) ?
C124 H124 . . .969 ?
C125 C126 . . 1.392(6) ?
C125 H125 . . .972 ?
C126 H126 . . .962 ?
C10 C20 . . 1.544(5) ?
C10 H10a . . .951 ?
C10 H10b . . .949 ?
C20 P2 . . 1.854(4) ?
C20 H20a . . .945 ?
C20 H20b . . .976 ?
P2 C211 . . 1.831(3) ?
P2 C221 . . 1.839(4) ?
C211 C212 . . 1.400(5) ?
C211 C216 . . 1.381(5) ?
C212 C213 . . 1.397(6) ?
C212 H212 . . .975 ?
C213 C214 . . 1.387(6) ?
C213 H213 . . .957 ?
C214 C215 . . 1.369(6) ?
C214 H214 . . .972 ?
C215 C216 . . 1.397(5) ?
C215 H215 . . .958 ?
C216 H216 . . .961 ?
C221 C222 . . 1.382(5) ?
C221 C226 . . 1.409(5) ?
C222 C223 . . 1.387(6) ?
C222 H222 . . .956 ?
C223 C224 . . 1.399(7) ?
C223 H223 . . .962 ?
C224 C225 . . 1.349(6) ?
C224 H224 . . .958 ?
C225 C226 . . 1.399(6) ?
C225 H225 . . .971 ?
C226 H226 . . .958 ?
C1 C2 . . 1.221(5) ?
C2 C3 . . 1.378(5) ?
C3 C4 . . 1.205(5) ?
P C11 . . 1.831(3) ?
P C21 . . 1.813(3) ?
P C31 . . 1.811(3) ?
C11 C12 . . 1.391(5) ?
C11 C16 . . 1.385(5) ?
C12 C13 . . 1.383(5) ?
C12 H12 . . .959 ?
C13 C14 . . 1.383(6) ?
C13 H13 . . .974 ?
C14 C15 . . 1.380(6) ?
C14 H14 . . .977 ?
C15 C16 . . 1.386(5) ?
C15 H15 . . .967 ?
C16 H16 . . .959 ?
C21 C22 . . 1.386(5) ?
C21 C26 . . 1.399(5) ?
C22 C23 . . 1.386(6) ?
C22 H22 . . .970 ?
C23 C24 . . 1.385(6) ?
C23 H23 . . .943 ?
C24 C25 . . 1.388(6) ?
C24 H24 . . .952 ?
C25 C26 . . 1.386(5) ?
C25 H25 . . .963 ?
C26 H26 . . .957 ?
C31 C32 . . 1.388(5) ?
C31 C36 . . 1.366(5) ?
C32 C33 . . 1.396(6) ?
C32 H32 . . .965 ?
C33 C34 . . 1.367(6) ?
C33 H33 . . .972 ?
C34 C35 . . 1.372(7) ?
C34 H34 . . .957 ?
C35 C36 . . 1.391(6) ?
C35 H35 . . .953 ?
C36 H36 . . .984 ?
C101 C1011 . . 1.492(5) ?
C101 C102 . . 1.430(5) ?
C101 C105 . . 1.447(5) ?
C1011 H1011a . . .955 ?
C1011 H1011b . . .963 ?
C1011 H1011c . . .954 ?
C102 C1021 . . 1.507(5) ?
C102 C103 . . 1.415(5) ?
C1021 H1021a . . .951 ?
C1021 H1021b . . .958 ?
C1021 H1021c . . .958 ?
C103 C1031 . . 1.496(6) ?
C103 C104 . . 1.428(5) ?
C1031 H1031a . . .953 ?
C1031 H1031b . . .961 ?
C1031 H1031c . . .949 ?
C104 C1041 . . 1.506(6) ?
C104 C105 . . 1.417(5) ?
C1041 H1041a . . .959 ?
C1041 H1041b . . .953 ?
C1041 H1041c . . .956 ?
C105 C1051 . . 1.501(5) ?
C1051 H1051a . . .953 ?
C1051 H1051b . . .955 ?
C1051 H1051c . . .959 ?
Cl11 C01 . . 1.774(8) ?
Cl12 C01 . . 1.767(8) ?
C01 H01a . . .973 ?
C01 H01b . . .944 ?
Cl11' C01' . . 1.64(2) ?
Cl12' C01' . . 1.74(2) ?
C01' H01'a . . .98 ?
C01' H01'b . . .94 ?
Cl21 C02 . . 1.811(16) ?
Cl22 C02 . . 2.132(16) ?
C02 H02a . . .965 ?
C02 H02b . . .968 ?
Cl21' C02' . . 1.463(16) ?
Cl22' C02' . . 1.794(16) ?
C02' H02'a . . .981 ?
C02' H02'b . . .862 ?

loop_
_geom_hbond_atom_site_label_D
_geom_hbond_atom_site_label_H
_geom_hbond_atom_site_label_A
_geom_hbond_site_symmetry_D
_geom_hbond_site_symmetry_H
_geom_hbond_site_symmetry_A
_geom_hbond_distance_DH
_geom_hbond_distance_HA
_geom_hbond_distance_DA
_geom_hbond_angle_DHA
_geom_hbond_publ_flag
? ? ? ? ? ? ? ? ? ? ?

loop_
_geom_torsion_atom_site_label_1
_geom_torsion_atom_site_label_2
_geom_torsion_atom_site_label_3
_geom_torsion_atom_site_label_4
_geom_torsion_site_symmetry_1
_geom_torsion_site_symmetry_2
_geom_torsion_site_symmetry_3
_geom_torsion_site_symmetry_4
_geom_torsion
_geom_torsion_publ_flag
? ? ? ? ? ? ? ? ? ?
